data_4103029
loop_
_publ_author_name
'Daisuke Uraguchi'
'Natsuko Kinoshita'
'Takashi Ooi'

_publ_section_title
;
 Catalytic Asymmetric Protonation of \a-Amino Acid-Derived Ketene Disilyl
 Acetals Using P-Spiro Diaminodioxaphosphonium Barfates as Chiral Proton
;
_journal_name_full 'Journal of the American Chemical Society'
_journal_page_first 12240
_journal_page_last 12242
_journal_paper_doi 10.1021/ja105945z
_journal_volume 132
_journal_year 2010
_chemical_formula_sum 'C58 H45 N2 O4 P'
_chemical_formula_weight 864.93
_chemical_name_systematic
; 
 ? 
;
_space_group_IT_number 18
_symmetry_cell_setting orthorhombic
_symmetry_space_group_name_Hall 'P 2 2ab'
_symmetry_space_group_name_H-M 'P 21 21 2'
_atom_sites_solution_hydrogens geom
_atom_sites_solution_primary direct
_atom_sites_solution_secondary difmap
_audit_creation_method SHELXL-97
_cell_angle_alpha 90.00
_cell_angle_beta 90.00
_cell_angle_gamma 90.00
_cell_formula_units_Z 4
_cell_length_a 27.528(5)
_cell_length_b 12.447(2)
_cell_length_c 13.383(2)
_cell_measurement_reflns_used 2202
_cell_measurement_temperature 153(2)
_cell_measurement_theta_max 20.96
_cell_measurement_theta_min 2.21
_cell_volume 4585.6(13)
_computing_cell_refinement 'Bruker SMART'
_computing_data_collection 'Bruker SMART'
_computing_data_reduction 'Bruker SAINT'
_computing_molecular_graphics 'Bruker SHELXTL'
_computing_publication_material 'Bruker SHELXTL'
_computing_structure_refinement 'SHELXL-97 (Sheldrick, 1997)'
_computing_structure_solution 'SHELXS-97 (Sheldrick, 1990)'
_diffrn_ambient_temperature 153(2)
_diffrn_detector_area_resol_mean 8.366
_diffrn_measured_fraction_theta_full 0.995
_diffrn_measured_fraction_theta_max 0.995
_diffrn_measurement_device_type 'CCD area detector'
_diffrn_measurement_method 'phi and omega scans'
_diffrn_radiation_monochromator graphite
_diffrn_radiation_source 'fine-focus sealed tube'
_diffrn_radiation_type MoK\a
_diffrn_radiation_wavelength 0.71073
_diffrn_reflns_av_R_equivalents 0.0830
_diffrn_reflns_av_sigmaI/netI 0.1008
_diffrn_reflns_limit_h_max 36
_diffrn_reflns_limit_h_min -36
_diffrn_reflns_limit_k_max 16
_diffrn_reflns_limit_k_min -13
_diffrn_reflns_limit_l_max 17
_diffrn_reflns_limit_l_min -15
_diffrn_reflns_number 34830
_diffrn_reflns_theta_full 28.36
_diffrn_reflns_theta_max 28.36
_diffrn_reflns_theta_min 1.69
_exptl_absorpt_coefficient_mu 0.111
_exptl_absorpt_correction_T_max 0.9978
_exptl_absorpt_correction_T_min 0.9890
_exptl_absorpt_correction_type empirical
_exptl_crystal_colour colorless
_exptl_crystal_density_diffrn 1.253
_exptl_crystal_density_method 'not measured'
_exptl_crystal_description prism
_exptl_crystal_F_000 1816
_exptl_crystal_size_max 0.10
_exptl_crystal_size_mid 0.10
_exptl_crystal_size_min 0.02
_refine_diff_density_max 0.418
_refine_diff_density_min -0.431
_refine_diff_density_rms 0.059
_refine_ls_abs_structure_details 'Flack H D (1983), Acta Cryst. A39, 876-881'
_refine_ls_abs_structure_Flack 0.02(13)
_refine_ls_extinction_method none
_refine_ls_goodness_of_fit_ref 1.113
_refine_ls_hydrogen_treatment mixed
_refine_ls_matrix_type full
_refine_ls_number_parameters 594
_refine_ls_number_reflns 11404
_refine_ls_number_restraints 0
_refine_ls_restrained_S_all 1.113
_refine_ls_R_factor_all 0.1117
_refine_ls_R_factor_gt 0.0835
_refine_ls_shift/su_max 0.165
_refine_ls_shift/su_mean 0.000
_refine_ls_structure_factor_coef Fsqd
_refine_ls_weighting_details 'calc w=1/[\s^2^(Fo^2^)+(0.0426P)^2^+1.7005P] where P=(Fo^2^+2Fc^2^)/3'
_refine_ls_weighting_scheme calc
_refine_ls_wR_factor_gt 0.1446
_refine_ls_wR_factor_ref 0.1557
_reflns_number_gt 8696
_reflns_number_total 11404
_reflns_threshold_expression >2sigma(I)
_cod_data_source_file ja105945z_si_003.cif
_cod_data_source_block 1b
_cod_original_cell_volume 4585.6(14)
_cod_database_code 4103029

loop_
_symmetry_equiv_pos_as_xyz
'x, y, z'
'-x, -y, z'
'-x+1/2, y+1/2, -z'
'x+1/2, -y+1/2, -z'

loop_
_atom_site_label
_atom_site_type_symbol
_atom_site_fract_x
_atom_site_fract_y
_atom_site_fract_z
_atom_site_U_iso_or_equiv
_atom_site_adp_type
_atom_site_occupancy
_atom_site_symmetry_multiplicity
_atom_site_calc_flag
_atom_site_refinement_flags
H1 H 0.8091(10) -0.004(3) 0.788(2) 0.000(7) Uiso 1 1 d .
C1 C 0.81253(12) 0.1036(3) 1.0115(2) 0.0194(7) Uani 1 1 d .
C2 C 0.77574(11) 0.0390(3) 1.0556(2) 0.0214(7) Uani 1 1 d .
C3 C 0.79136(13) -0.0435(3) 1.1161(2) 0.0253(8) Uani 1 1 d .
H3 H 0.7677 -0.0871 1.1481 0.030 Uiso 1 1 calc R
C4 C 0.84121(14) -0.0660(3) 1.1325(2) 0.0256(8) Uani 1 1 d .
C5 C 0.85587(14) -0.1559(3) 1.1895(3) 0.0361(9) Uani 1 1 d .
H5 H 0.8321 -0.1999 1.2208 0.043 Uiso 1 1 calc R
C6 C 0.90411(15) -0.1796(3) 1.2001(3) 0.0411(10) Uani 1 1 d .
H6 H 0.9136 -0.2410 1.2374 0.049 Uiso 1 1 calc R
C7 C 0.93924(14) -0.1147(3) 1.1565(3) 0.0347(9) Uani 1 1 d .
H7 H 0.9726 -0.1321 1.1641 0.042 Uiso 1 1 calc R
C8 C 0.92614(13) -0.0255(3) 1.1026(3) 0.0286(8) Uani 1 1 d .
H8 H 0.9506 0.0182 1.0735 0.034 Uiso 1 1 calc R
C9 C 0.87642(13) 0.0025(3) 1.0896(2) 0.0231(8) Uani 1 1 d .
C10 C 0.86156(11) 0.0935(3) 1.0321(2) 0.0191(7) Uani 1 1 d .
C11 C 0.72273(12) 0.0572(3) 1.0409(2) 0.0257(8) Uani 1 1 d .
C12 C 0.69116(13) -0.0292(4) 1.0422(3) 0.0339(9) Uani 1 1 d .
H12 H 0.7038 -0.0996 1.0509 0.041 Uiso 1 1 calc R
C13 C 0.64146(15) -0.0156(5) 1.0311(3) 0.0475(12) Uani 1 1 d .
H13 H 0.6203 -0.0759 1.0317 0.057 Uiso 1 1 calc R
C14 C 0.62332(15) 0.0859(5) 1.0192(3) 0.0518(14) Uani 1 1 d .
H14 H 0.5893 0.0958 1.0114 0.062 Uiso 1 1 calc R
C15 C 0.65377(14) 0.1746(4) 1.0183(3) 0.0471(12) Uani 1 1 d .
H15 H 0.6407 0.2446 1.0094 0.057 Uiso 1 1 calc R
C16 C 0.70316(13) 0.1607(4) 1.0303(3) 0.0328(9) Uani 1 1 d .
H16 H 0.7240 0.2215 1.0314 0.039 Uiso 1 1 calc R
C17 C 0.90311(12) 0.1982(3) 0.8964(2) 0.0204(7) Uani 1 1 d .
C18 C 0.94020(12) 0.2707(3) 0.8641(3) 0.0235(8) Uani 1 1 d .
C19 C 0.96928(11) 0.3192(3) 0.9345(3) 0.0248(8) Uani 1 1 d .
H19 H 0.9945 0.3658 0.9128 0.030 Uiso 1 1 calc R
C20 C 0.96280(12) 0.3019(3) 1.0385(3) 0.0261(8) Uani 1 1 d .
C21 C 0.99161(12) 0.3561(3) 1.1099(3) 0.0315(9) Uani 1 1 d .
H21 H 1.0164 0.4037 1.0883 0.038 Uiso 1 1 calc R
C22 C 0.98408(12) 0.3406(4) 1.2096(3) 0.0345(9) Uani 1 1 d .
H22 H 1.0038 0.3771 1.2568 0.041 Uiso 1 1 calc R
C23 C 0.94752(14) 0.2714(3) 1.2426(3) 0.0345(9) Uani 1 1 d .
H23 H 0.9422 0.2620 1.3121 0.041 Uiso 1 1 calc R
C24 C 0.91946(12) 0.2174(3) 1.1755(3) 0.0266(8) Uani 1 1 d .
H24 H 0.8946 0.1710 1.1991 0.032 Uiso 1 1 calc R
C25 C 0.92658(11) 0.2292(3) 1.0711(3) 0.0218(7) Uani 1 1 d .
C26 C 0.89755(11) 0.1745(3) 0.9975(2) 0.0203(7) Uani 1 1 d .
C27 C 0.94609(12) 0.2984(3) 0.7571(3) 0.0279(8) Uani 1 1 d .
C28 C 0.94148(14) 0.4049(3) 0.7273(3) 0.0357(10) Uani 1 1 d .
H28 H 0.9349 0.4585 0.7760 0.043 Uiso 1 1 calc R
C29 C 0.94630(15) 0.4345(4) 0.6276(3) 0.0442(11) Uani 1 1 d .
H29 H 0.9421 0.5074 0.6084 0.053 Uiso 1 1 calc R
C30 C 0.95724(15) 0.3581(4) 0.5570(3) 0.0502(13) Uani 1 1 d .
H30 H 0.9608 0.3780 0.4888 0.060 Uiso 1 1 calc R
C31 C 0.96307(16) 0.2515(4) 0.5857(3) 0.0497(12) Uani 1 1 d .
H31 H 0.9715 0.1988 0.5374 0.060 Uiso 1 1 calc R
C32 C 0.95665(14) 0.2217(4) 0.6854(3) 0.0394(10) Uani 1 1 d .
H32 H 0.9595 0.1483 0.7041 0.047 Uiso 1 1 calc R
C33 C 0.79179(11) 0.2557(3) 0.6722(3) 0.0222(7) Uani 1 1 d .
C34 C 0.82359(12) 0.3287(3) 0.6280(3) 0.0284(8) Uani 1 1 d .
H34 H 0.8417 0.3775 0.6678 0.034 Uiso 1 1 calc R
C35 C 0.82821(13) 0.3288(3) 0.5259(3) 0.0319(9) Uani 1 1 d .
H35 H 0.8488 0.3799 0.4944 0.038 Uiso 1 1 calc R
C36 C 0.80253(13) 0.2532(3) 0.4672(3) 0.0303(9) Uani 1 1 d .
C37 C 0.81075(16) 0.2446(4) 0.3630(3) 0.0455(11) Uani 1 1 d .
H37 H 0.8327 0.2928 0.3316 0.055 Uiso 1 1 calc R
C38 C 0.78794(18) 0.1689(5) 0.3071(3) 0.0576(13) Uani 1 1 d .
H38 H 0.7933 0.1655 0.2371 0.069 Uiso 1 1 calc R
C39 C 0.75640(16) 0.0958(4) 0.3532(3) 0.0510(13) Uani 1 1 d .
H39 H 0.7411 0.0419 0.3140 0.061 Uiso 1 1 calc R
C40 C 0.74736(14) 0.1005(4) 0.4529(3) 0.0369(10) Uani 1 1 d .
H40 H 0.7257 0.0503 0.4824 0.044 Uiso 1 1 calc R
C41 C 0.77007(12) 0.1806(3) 0.5139(3) 0.0275(8) Uani 1 1 d .
C42 C 0.76303(11) 0.1856(3) 0.6206(2) 0.0217(7) Uani 1 1 d .
C43 C 0.74366(12) 0.0490(3) 0.7486(2) 0.0208(7) Uani 1 1 d .
C44 C 0.71207(13) -0.0235(3) 0.7971(3) 0.0289(8) Uani 1 1 d .
H44 H 0.7240 -0.0700 0.8477 0.035 Uiso 1 1 calc R
C45 C 0.66432(13) -0.0264(3) 0.7708(3) 0.0301(9) Uani 1 1 d .
H45 H 0.6431 -0.0752 0.8034 0.036 Uiso 1 1 calc R
C46 C 0.64593(12) 0.0419(3) 0.6959(3) 0.0292(9) Uani 1 1 d .
C47 C 0.59613(13) 0.0386(4) 0.6673(3) 0.0369(10) Uani 1 1 d .
H47 H 0.5749 -0.0110 0.6989 0.044 Uiso 1 1 calc R
C48 C 0.57866(14) 0.1051(4) 0.5957(3) 0.0423(11) Uani 1 1 d .
H48 H 0.5455 0.1004 0.5762 0.051 Uiso 1 1 calc R
C49 C 0.60919(13) 0.1809(4) 0.5503(3) 0.0400(11) Uani 1 1 d .
H49 H 0.5964 0.2288 0.5017 0.048 Uiso 1 1 calc R
C50 C 0.65727(13) 0.1861(3) 0.5755(3) 0.0326(9) Uani 1 1 d .
H50 H 0.6774 0.2384 0.5447 0.039 Uiso 1 1 calc R
C51 C 0.67762(12) 0.1148(3) 0.6470(2) 0.0246(8) Uani 1 1 d .
C52 C 0.72805(11) 0.1146(3) 0.6724(3) 0.0221(7) Uani 1 1 d .
C53 C 0.8987(3) -0.2856(5) 0.7344(4) 0.095(2) Uani 1 1 d .
H53A H 0.9177 -0.3262 0.7834 0.143 Uiso 1 1 calc R
H53B H 0.9182 -0.2737 0.6743 0.143 Uiso 1 1 calc R
H53C H 0.8694 -0.3264 0.7169 0.143 Uiso 1 1 calc R
C54 C 0.8844(3) -0.1806(4) 0.7779(4) 0.0688(17) Uani 1 1 d .
C55 C 0.9231(2) -0.1145(5) 0.8242(5) 0.0847(19) Uani 1 1 d .
H55A H 0.9477 -0.0968 0.7739 0.127 Uiso 1 1 calc R
H55B H 0.9383 -0.1550 0.8788 0.127 Uiso 1 1 calc R
H55C H 0.9089 -0.0481 0.8507 0.127 Uiso 1 1 calc R
C56 C 0.8688(3) 0.0081(8) 0.5571(6) 0.135(4) Uani 1 1 d .
H56A H 0.8435 -0.0454 0.5435 0.203 Uiso 1 1 calc R
H56B H 0.8588 0.0778 0.5301 0.203 Uiso 1 1 calc R
H56C H 0.8737 0.0142 0.6294 0.203 Uiso 1 1 calc R
C57 C 0.9138(3) -0.0251(5) 0.5100(5) 0.0797(19) Uani 1 1 d .
C58 C 0.9211(4) 0.0163(9) 0.4085(5) 0.171(5) Uani 1 1 d .
H58A H 0.9097 0.0909 0.4050 0.256 Uiso 1 1 calc R
H58B H 0.9026 -0.0276 0.3610 0.256 Uiso 1 1 calc R
H58C H 0.9557 0.0134 0.3916 0.256 Uiso 1 1 calc R
N1 N 0.87341(9) 0.1508(2) 0.8231(2) 0.0230(6) Uani 1 1 d .
N2 N 0.79319(11) 0.0519(2) 0.7803(2) 0.0226(6) Uani 1 1 d .
O1 O 0.79770(7) 0.18238(18) 0.94128(15) 0.0185(5) Uani 1 1 d .
O2 O 0.78939(8) 0.25512(19) 0.77817(16) 0.0212(5) Uani 1 1 d .
O3 O 0.84250(15) -0.1503(3) 0.7748(3) 0.0778(11) Uani 1 1 d .
O4 O 0.9419(2) -0.0806(4) 0.5518(5) 0.135(2) Uani 1 1 d .
P1 P 0.81760(3) 0.15738(7) 0.83018(6) 0.01784(17) Uani 1 1 d .

loop_
_atom_site_aniso_label
_atom_site_aniso_U_11
_atom_site_aniso_U_22
_atom_site_aniso_U_33
_atom_site_aniso_U_23
_atom_site_aniso_U_13
_atom_site_aniso_U_12
C1 0.0238(17) 0.0187(17) 0.0157(15) -0.0014(13) -0.0009(13) 0.0018(14)
C2 0.0208(16) 0.0254(19) 0.0180(16) -0.0057(14) 0.0003(13) -0.0030(14)
C3 0.0293(19) 0.0246(19) 0.0221(17) 0.0040(15) 0.0014(15) -0.0078(16)
C4 0.038(2) 0.0202(18) 0.0187(17) 0.0011(14) -0.0019(15) 0.0023(16)
C5 0.044(2) 0.033(2) 0.031(2) 0.0135(18) 0.0054(17) 0.001(2)
C6 0.055(3) 0.035(2) 0.034(2) 0.0164(18) -0.0027(19) 0.013(2)
C7 0.0293(19) 0.039(2) 0.035(2) 0.0039(18) -0.0056(17) 0.0140(17)
C8 0.0301(19) 0.034(2) 0.0220(18) 0.0028(16) -0.0020(15) 0.0017(17)
C9 0.0297(19) 0.0204(18) 0.0192(17) -0.0015(14) -0.0027(14) 0.0015(15)
C10 0.0235(17) 0.0188(17) 0.0151(16) -0.0013(13) -0.0013(13) -0.0026(14)
C11 0.0214(17) 0.038(2) 0.0174(17) 0.0014(16) -0.0001(14) -0.0066(16)
C12 0.029(2) 0.049(3) 0.0244(19) 0.0056(18) -0.0002(16) -0.0132(18)
C13 0.033(2) 0.075(4) 0.034(2) 0.002(2) 0.0026(18) -0.023(2)
C14 0.020(2) 0.102(4) 0.033(2) 0.011(3) 0.0028(18) -0.001(2)
C15 0.030(2) 0.074(3) 0.038(2) 0.016(2) 0.0063(18) 0.012(2)
C16 0.0261(17) 0.041(2) 0.0308(19) -0.0005(19) 0.0065(15) 0.0006(19)
C17 0.0207(16) 0.0167(17) 0.0237(17) -0.0014(14) -0.0017(13) 0.0039(14)
C18 0.0181(16) 0.0210(18) 0.0313(19) 0.0031(15) 0.0009(14) 0.0049(14)
C19 0.0145(15) 0.0178(19) 0.042(2) 0.0028(16) 0.0007(14) -0.0010(14)
C20 0.0192(16) 0.0220(19) 0.037(2) -0.0039(16) -0.0024(15) 0.0042(14)
C21 0.0176(17) 0.028(2) 0.049(2) -0.0120(19) 0.0017(16) -0.0023(16)
C22 0.0241(18) 0.039(2) 0.041(2) -0.020(2) -0.0108(16) 0.0001(18)
C23 0.035(2) 0.038(2) 0.031(2) -0.0089(18) -0.0070(17) 0.0088(19)
C24 0.0226(16) 0.029(2) 0.0284(19) -0.0033(16) -0.0064(15) 0.0023(15)
C25 0.0175(15) 0.0225(18) 0.0255(18) 0.0009(14) -0.0025(14) 0.0063(14)
C26 0.0163(15) 0.0209(19) 0.0239(17) -0.0001(14) -0.0029(13) 0.0049(14)
C27 0.0161(16) 0.035(2) 0.033(2) 0.0049(17) 0.0053(15) -0.0043(16)
C28 0.034(2) 0.036(2) 0.037(2) 0.0044(19) 0.0066(18) -0.0093(19)
C29 0.040(2) 0.050(3) 0.042(2) 0.020(2) 0.006(2) -0.013(2)
C30 0.037(2) 0.077(4) 0.037(2) 0.019(3) 0.0109(19) -0.014(2)
C31 0.044(3) 0.066(4) 0.039(3) -0.005(2) 0.010(2) 0.002(3)
C32 0.035(2) 0.047(3) 0.036(2) 0.001(2) 0.0077(18) 0.001(2)
C33 0.0212(16) 0.0239(18) 0.0215(17) 0.0072(15) -0.0004(15) 0.0046(14)
C34 0.0264(18) 0.0217(19) 0.037(2) 0.0046(16) -0.0035(15) -0.0017(16)
C35 0.0290(19) 0.035(2) 0.0316(19) 0.0158(17) 0.0043(15) -0.0035(17)
C36 0.0327(19) 0.033(2) 0.0255(19) 0.0086(17) 0.0020(15) -0.0022(17)
C37 0.056(3) 0.054(3) 0.027(2) 0.011(2) 0.013(2) -0.005(2)
C38 0.075(3) 0.081(4) 0.017(2) 0.001(2) 0.011(2) -0.007(3)
C39 0.049(3) 0.074(4) 0.030(2) -0.016(2) 0.005(2) -0.010(3)
C40 0.035(2) 0.050(3) 0.026(2) -0.0006(19) 0.0050(17) -0.007(2)
C41 0.0257(17) 0.034(2) 0.0227(17) 0.0043(16) 0.0037(14) 0.0021(16)
C42 0.0211(16) 0.0226(18) 0.0213(17) 0.0042(14) 0.0012(13) 0.0025(14)
C43 0.0238(17) 0.0224(18) 0.0163(16) -0.0065(14) 0.0019(13) -0.0050(14)
C44 0.036(2) 0.032(2) 0.0191(17) -0.0022(15) 0.0020(15) -0.0050(17)
C45 0.0308(19) 0.035(2) 0.0244(19) -0.0102(16) 0.0097(15) -0.0164(17)
C46 0.0258(18) 0.037(2) 0.0249(19) -0.0148(16) 0.0047(15) -0.0052(17)
C47 0.0276(18) 0.052(3) 0.031(2) -0.019(2) 0.0085(18) -0.0087(18)
C48 0.0190(18) 0.071(3) 0.037(2) -0.024(2) -0.0043(17) -0.001(2)
C49 0.031(2) 0.069(3) 0.0210(19) -0.011(2) -0.0050(16) 0.009(2)
C50 0.0293(18) 0.049(3) 0.0198(18) -0.0033(17) -0.0006(15) 0.0008(19)
C51 0.0243(17) 0.033(2) 0.0160(16) -0.0086(14) 0.0032(14) -0.0048(16)
C52 0.0218(16) 0.0274(18) 0.0172(15) -0.0075(15) 0.0014(14) -0.0008(14)
C53 0.177(7) 0.064(4) 0.046(3) -0.004(3) 0.015(4) 0.056(4)
C54 0.116(5) 0.050(3) 0.040(3) 0.013(2) 0.009(3) 0.045(4)
C55 0.096(5) 0.077(4) 0.082(4) -0.003(4) 0.004(4) 0.039(4)
C56 0.122(6) 0.170(9) 0.114(6) 0.049(6) 0.035(5) 0.087(6)
C57 0.110(5) 0.049(4) 0.080(4) -0.011(3) 0.004(4) 0.013(4)
C58 0.257(12) 0.198(11) 0.057(5) -0.025(6) 0.015(6) -0.085(9)
N1 0.0219(13) 0.0294(16) 0.0177(13) 0.0010(13) 0.0026(11) -0.0005(13)
N2 0.0264(15) 0.0167(16) 0.0248(16) -0.0013(13) -0.0062(13) 0.0010(13)
O1 0.0177(10) 0.0205(13) 0.0171(11) 0.0023(9) 0.0000(9) 0.0024(10)
O2 0.0214(11) 0.0233(13) 0.0189(12) 0.0018(10) -0.0011(9) -0.0008(10)
O3 0.094(3) 0.045(2) 0.094(3) 0.006(2) -0.007(2) 0.028(2)
O4 0.120(4) 0.095(4) 0.189(6) 0.021(4) 0.002(4) 0.051(4)
P1 0.0184(4) 0.0182(4) 0.0169(4) 0.0018(4) -0.0007(3) -0.0014(4)

loop_
_atom_type_symbol
_atom_type_description
_atom_type_scat_dispersion_real
_atom_type_scat_dispersion_imag
_atom_type_scat_source
C C 0.0033 0.0016 'International Tables Vol C Tables 4.2.6.8 and 6.1.1.4'
H H 0.0000 0.0000 'International Tables Vol C Tables 4.2.6.8 and 6.1.1.4'
N N 0.0061 0.0033 'International Tables Vol C Tables 4.2.6.8 and 6.1.1.4'
O O 0.0106 0.0060 'International Tables Vol C Tables 4.2.6.8 and 6.1.1.4'
P P 0.1023 0.0942 'International Tables Vol C Tables 4.2.6.8 and 6.1.1.4'

loop_
_geom_angle_atom_site_label_1
_geom_angle_atom_site_label_2
_geom_angle_atom_site_label_3
_geom_angle
C10 C1 O1 118.4(3)
C10 C1 C2 124.1(3)
O1 C1 C2 117.5(3)
C3 C2 C1 116.3(3)
C3 C2 C11 119.8(3)
C1 C2 C11 123.8(3)
C2 C3 C4 122.8(3)
C2 C3 H3 118.6
C4 C3 H3 118.6
C9 C4 C5 120.1(3)
C9 C4 C3 118.8(3)
C5 C4 C3 121.1(3)
C6 C5 C4 120.3(4)
C6 C5 H5 119.9
C4 C5 H5 119.9
C5 C6 C7 120.4(4)
C5 C6 H6 119.8
C7 C6 H6 119.8
C8 C7 C6 120.6(3)
C8 C7 H7 119.7
C6 C7 H7 119.7
C7 C8 C9 121.0(4)
C7 C8 H8 119.5
C9 C8 H8 119.5
C4 C9 C8 117.6(3)
C4 C9 C10 120.1(3)
C8 C9 C10 122.3(3)
C1 C10 C9 117.3(3)
C1 C10 C26 121.8(3)
C9 C10 C26 120.9(3)
C12 C11 C16 118.3(3)
C12 C11 C2 119.7(3)
C16 C11 C2 121.9(3)
C11 C12 C13 121.5(4)
C11 C12 H12 119.2
C13 C12 H12 119.2
C14 C13 C12 119.1(4)
C14 C13 H13 120.5
C12 C13 H13 120.5
C13 C14 C15 121.0(4)
C13 C14 H14 119.5
C15 C14 H14 119.5
C16 C15 C14 119.7(5)
C16 C15 H15 120.2
C14 C15 H15 120.2
C15 C16 C11 120.3(4)
C15 C16 H16 119.8
C11 C16 H16 119.8
C26 C17 N1 121.7(3)
C26 C17 C18 120.4(3)
N1 C17 C18 118.0(3)
C19 C18 C17 119.1(3)
C19 C18 C27 119.7(3)
C17 C18 C27 121.1(3)
C18 C19 C20 122.1(3)
C18 C19 H19 119.0
C20 C19 H19 119.0
C21 C20 C25 119.5(3)
C21 C20 C19 121.3(3)
C25 C20 C19 119.2(3)
C22 C21 C20 120.6(4)
C22 C21 H21 119.7
C20 C21 H21 119.7
C21 C22 C23 120.4(3)
C21 C22 H22 119.8
C23 C22 H22 119.8
C24 C23 C22 120.3(4)
C24 C23 H23 119.8
C22 C23 H23 119.8
C23 C24 C25 121.3(4)
C23 C24 H24 119.3
C25 C24 H24 119.3
C20 C25 C24 117.8(3)
C20 C25 C26 118.9(3)
C24 C25 C26 123.3(3)
C17 C26 C25 120.2(3)
C17 C26 C10 121.3(3)
C25 C26 C10 118.5(3)
C32 C27 C28 118.5(4)
C32 C27 C18 122.2(4)
C28 C27 C18 119.3(3)
C29 C28 C27 121.3(4)
C29 C28 H28 119.4
C27 C28 H28 119.4
C30 C29 C28 119.9(4)
C30 C29 H29 120.1
C28 C29 H29 120.1
C29 C30 C31 119.7(4)
C29 C30 H30 120.2
C31 C30 H30 120.2
C30 C31 C32 120.2(4)
C30 C31 H31 119.9
C32 C31 H31 119.9
C27 C32 C31 120.4(4)
C27 C32 H32 119.8
C31 C32 H32 119.8
C42 C33 C34 124.5(3)
C42 C33 O2 118.3(3)
C34 C33 O2 117.2(3)
C35 C34 C33 118.8(3)
C35 C34 H34 120.6
C33 C34 H34 120.6
C34 C35 C36 120.4(3)
C34 C35 H35 119.8
C36 C35 H35 119.8
C35 C36 C37 121.1(3)
C35 C36 C41 119.7(3)
C37 C36 C41 119.1(4)
C38 C37 C36 121.4(4)
C38 C37 H37 119.3
C36 C37 H37 119.3
C37 C38 C39 119.7(4)
C37 C38 H38 120.2
C39 C38 H38 120.2
C40 C39 C38 121.1(4)
C40 C39 H39 119.4
C38 C39 H39 119.4
C39 C40 C41 120.7(4)
C39 C40 H40 119.6
C41 C40 H40 119.6
C36 C41 C40 117.9(3)
C36 C41 C42 119.5(3)
C40 C41 C42 122.4(3)
C33 C42 C41 116.8(3)
C33 C42 C52 121.5(3)
C41 C42 C52 121.7(3)
C52 C43 C44 121.9(3)
C52 C43 N2 120.2(3)
C44 C43 N2 117.9(3)
C45 C44 C43 119.5(4)
C45 C44 H44 120.2
C43 C44 H44 120.2
C44 C45 C46 121.1(3)
C44 C45 H45 119.5
C46 C45 H45 119.5
C45 C46 C51 119.6(3)
C45 C46 C47 121.4(4)
C51 C46 C47 119.1(4)
C48 C47 C46 121.0(4)
C48 C47 H47 119.5
C46 C47 H47 119.5
C47 C48 C49 120.3(4)
C47 C48 H48 119.8
C49 C48 H48 119.8
C50 C49 C48 120.3(4)
C50 C49 H49 119.8
C48 C49 H49 119.8
C49 C50 C51 121.2(4)
C49 C50 H50 119.4
C51 C50 H50 119.4
C46 C51 C50 117.9(3)
C46 C51 C52 119.1(3)
C50 C51 C52 123.0(3)
C43 C52 C51 118.7(3)
C43 C52 C42 119.9(3)
C51 C52 C42 121.3(3)
C54 C53 H53A 109.5
C54 C53 H53B 109.5
H53A C53 H53B 109.5
C54 C53 H53C 109.5
H53A C53 H53C 109.5
H53B C53 H53C 109.5
O3 C54 C55 121.7(5)
O3 C54 C53 120.7(7)
C55 C54 C53 117.6(6)
C54 C55 H55A 109.5
C54 C55 H55B 109.5
H55A C55 H55B 109.5
C54 C55 H55C 109.5
H55A C55 H55C 109.5
H55B C55 H55C 109.5
C57 C56 H56A 109.5
C57 C56 H56B 109.5
H56A C56 H56B 109.5
C57 C56 H56C 109.5
H56A C56 H56C 109.5
H56B C56 H56C 109.5
O4 C57 C56 121.4(7)
O4 C57 C58 123.8(8)
C56 C57 C58 114.8(7)
C57 C58 H58A 109.5
C57 C58 H58B 109.5
H58A C58 H58B 109.5
C57 C58 H58C 109.5
H58A C58 H58C 109.5
H58B C58 H58C 109.5
C17 N1 P1 121.0(2)
C43 N2 P1 122.7(2)
C43 N2 H1 121(2)
P1 N2 H1 114(2)
C1 O1 P1 112.28(19)
C33 O2 P1 114.5(2)
C54 O3 H1 134.4(9)
N1 P1 O2 119.78(14)
N1 P1 O1 113.89(13)
O2 P1 O1 95.12(12)
N1 P1 N2 110.22(17)
O2 P1 N2 103.62(14)
O1 P1 N2 113.25(14)

loop_
_geom_bond_atom_site_label_1
_geom_bond_atom_site_label_2
_geom_bond_distance
C1 C10 1.383(4)
C1 O1 1.418(4)
C1 C2 1.422(5)
C2 C3 1.376(5)
C2 C11 1.490(4)
C3 C4 1.418(5)
C3 H3 0.9500
C4 C9 1.413(5)
C4 C5 1.413(5)
C5 C6 1.368(5)
C5 H5 0.9500
C6 C7 1.389(6)
C6 H6 0.9500
C7 C8 1.372(5)
C7 H7 0.9500
C8 C9 1.423(5)
C8 H8 0.9500
C9 C10 1.430(5)
C10 C26 1.487(5)
C11 C12 1.383(5)
C11 C16 1.403(5)
C12 C13 1.387(5)
C12 H12 0.9500
C13 C14 1.367(7)
C13 H13 0.9500
C14 C15 1.386(7)
C14 H14 0.9500
C15 C16 1.380(5)
C15 H15 0.9500
C16 H16 0.9500
C17 C26 1.393(4)
C17 N1 1.406(4)
C17 C18 1.430(5)
C18 C19 1.376(5)
C18 C27 1.482(5)
C19 C20 1.420(5)
C19 H19 0.9500
C20 C21 1.413(5)
C20 C25 1.415(5)
C21 C22 1.363(5)
C21 H21 0.9500
C22 C23 1.396(6)
C22 H22 0.9500
C23 C24 1.362(5)
C23 H23 0.9500
C24 C25 1.419(5)
C24 H24 0.9500
C25 C26 1.439(5)
C27 C32 1.385(5)
C27 C28 1.391(5)
C28 C29 1.391(5)
C28 H28 0.9500
C29 C30 1.374(6)
C29 H29 0.9500
C30 C31 1.391(7)
C30 H30 0.9500
C31 C32 1.396(6)
C31 H31 0.9500
C32 H32 0.9500
C33 C42 1.365(5)
C33 C34 1.393(5)
C33 O2 1.420(4)
C34 C35 1.373(5)
C34 H34 0.9500
C35 C36 1.414(5)
C35 H35 0.9500
C36 C37 1.417(5)
C36 C41 1.417(5)
C37 C38 1.357(6)
C37 H37 0.9500
C38 C39 1.401(6)
C38 H38 0.9500
C39 C40 1.358(5)
C39 H39 0.9500
C40 C41 1.432(5)
C40 H40 0.9500
C41 C42 1.443(5)
C42 C52 1.479(5)
C43 C52 1.376(5)
C43 C44 1.411(5)
C43 N2 1.429(4)
C44 C45 1.361(5)
C44 H44 0.9500
C45 C46 1.407(5)
C45 H45 0.9500
C46 C51 1.419(5)
C46 C47 1.424(5)
C47 C48 1.355(6)
C47 H47 0.9500
C48 C49 1.402(6)
C48 H48 0.9500
C49 C50 1.367(5)
C49 H49 0.9500
C50 C51 1.420(5)
C50 H50 0.9500
C51 C52 1.429(4)
C53 C54 1.484(7)
C53 H53A 0.9800
C53 H53B 0.9800
C53 H53C 0.9800
C54 O3 1.214(6)
C54 C55 1.482(8)
C55 H55A 0.9800
C55 H55B 0.9800
C55 H55C 0.9800
C56 C57 1.449(9)
C56 H56A 0.9800
C56 H56B 0.9800
C56 H56C 0.9800
C57 O4 1.180(7)
C57 C58 1.466(9)
C58 H58A 0.9800
C58 H58B 0.9800
C58 H58C 0.9800
N1 P1 1.541(3)
N2 P1 1.619(3)
N2 H1 0.83(3)
O1 P1 1.615(2)
O2 P1 1.602(2)
O3 H1 2.04(3)
